data_4112906
loop_
_publ_author_name
'Falguni Basuli'
'Brad C. Bailey'
'Douglas Brown'
'John Tomaszewski'
'John C. Huffman'
'Mu-Hyun Baik'
'Daniel J. Mindiola'

_publ_section_title
;
 Terminal Vanadium-Neopentylidyne Complexes and Intramolecular
 Cross-Metathesis Reactions to Generate Azametalacyclohexatrienes
;
_journal_name_full 'Journal of the American Chemical Society'
_journal_page_first 10506
_journal_page_last 10507
_journal_paper_doi 10.1021/ja0472376
_journal_volume 126
_journal_year 2004
_chemical_formula_sum 'C66 H90 B N2 O2 V'
_chemical_formula_weight 1005.15
_chemical_name_systematic
; 
 ? 
;
_space_group_IT_number 2
_symmetry_cell_setting triclinic
_symmetry_space_group_name_Hall '-P 1'
_symmetry_space_group_name_H-M 'P -1'
_atom_sites_solution_hydrogens geom
_atom_sites_solution_primary direct
_atom_sites_solution_secondary difmap
_audit_creation_method SHELXL-97
_cell_angle_alpha 95.661(19)
_cell_angle_beta 101.827(16)
_cell_angle_gamma 101.927(19)
_cell_formula_units_Z 2
_cell_length_a 12.054(8)
_cell_length_b 14.486(10)
_cell_length_c 18.387(13)
_cell_measurement_reflns_used 781
_cell_measurement_temperature 118(2)
_cell_measurement_theta_max 23.29
_cell_measurement_theta_min 2.29
_cell_volume 3041(4)
_computing_cell_refinement 'SAINT (Bruker, 1999)'
_computing_data_collection 'SMART (Bruker, 1999)'
_computing_data_reduction 'SAINT (Bruker, 1999), XTEL (local program)'
_computing_structure_refinement 'SHELXL-97 (Sheldrick, 1997)'
_computing_structure_solution 'SHELXS-97 (Sheldrick, 1990)'
_diffrn_ambient_temperature 118(2)
_diffrn_detector 'CCD area detector'
_diffrn_detector_area_resol_mean 44.52
_diffrn_detector_type 'Bruker SMART 6000'
_diffrn_measured_fraction_theta_full 0.952
_diffrn_measured_fraction_theta_max 0.952
_diffrn_measurement_details '   0.30 degree frames measured for  30.17 seconds each'
_diffrn_measurement_device 'three-circle goniometer with fixed chi'
_diffrn_measurement_device_type 'Bruker Platform goniometer'
_diffrn_measurement_method '\w scans'
_diffrn_radiation_monochromator graphite
_diffrn_radiation_source 'fine-focus sealed tube'
_diffrn_radiation_type MoK\a
_diffrn_radiation_wavelength 0.71073
_diffrn_reflns_av_R_equivalents 0.1131
_diffrn_reflns_av_sigmaI/netI 0.1796
_diffrn_reflns_limit_h_max 11
_diffrn_reflns_limit_h_min -15
_diffrn_reflns_limit_k_max 18
_diffrn_reflns_limit_k_min -18
_diffrn_reflns_limit_l_max 22
_diffrn_reflns_limit_l_min -23
_diffrn_reflns_number 27320
_diffrn_reflns_theta_full 27.53
_diffrn_reflns_theta_max 27.53
_diffrn_reflns_theta_min 1.98
_diffrn_standards_decay_% 0.0
_exptl_absorpt_coefficient_mu 0.206
_exptl_absorpt_correction_type none
_exptl_crystal_colour orange
_exptl_crystal_density_diffrn 1.098
_exptl_crystal_description plate
_exptl_crystal_F_000 1088
_exptl_crystal_size_max 0.25
_exptl_crystal_size_mid 0.25
_exptl_crystal_size_min 0.10
_refine_diff_density_max 0.610
_refine_diff_density_min -0.523
_refine_diff_density_rms 0.055
_refine_ls_extinction_method none
_refine_ls_goodness_of_fit_ref 0.812
_refine_ls_hydrogen_treatment mixed
_refine_ls_matrix_type full
_refine_ls_number_parameters 990
_refine_ls_number_reflns 13345
_refine_ls_number_restraints 0
_refine_ls_restrained_S_all 0.812
_refine_ls_R_factor_all 0.1466
_refine_ls_R_factor_gt 0.0613
_refine_ls_shift/su_max 0.018
_refine_ls_shift/su_mean 0.000
_refine_ls_structure_factor_coef Fsqd
_refine_ls_weighting_details 'calc w=1/[\s^2^(Fo^2^)+(0.0555P)^2^+0.0000P] where P=(Fo^2^+2Fc^2^)/3'
_refine_ls_weighting_scheme calc
_refine_ls_wR_factor_gt 0.1252
_refine_ls_wR_factor_ref 0.1509
_reflns_number_gt 5888
_reflns_number_total 13345
_reflns_threshold_expression >2sigma(I)
_cod_data_source_file ja0472376si20040720_050329.cif
_cod_data_source_block 03260
_cod_original_sg_symbol_H-M 'P -1 '
_cod_database_code 4112906

loop_
_symmetry_equiv_pos_as_xyz
'x, y, z'
'-x, -y, -z'

loop_
_atom_site_label
_atom_site_type_symbol
_atom_site_fract_x
_atom_site_fract_y
_atom_site_fract_z
_atom_site_U_iso_or_equiv
_atom_site_adp_type
_atom_site_occupancy
_atom_site_symmetry_multiplicity
_atom_site_calc_flag
_atom_site_refinement_flags
V1 V 0.79636(4) 0.75173(4) 0.71940(3) 0.03022(16) Uani 1 1 d .
C1 C 0.7684(15) 0.9620(18) 0.5855(10) 0.081(10) Uani 0.241(10) 1 d P
N2 N 0.89303(19) 0.67420(18) 0.68317(12) 0.0272(6) Uani 1 1 d .
C3 C 0.9994(2) 0.7350(2) 0.69416(15) 0.0274(7) Uani 1 1 d .
C4 C 1.0383(3) 0.8139(2) 0.75215(15) 0.0282(7) Uani 1 1 d .
C5 C 0.9953(2) 0.8342(2) 0.81724(15) 0.0302(7) Uani 1 1 d .
N6 N 0.88787(19) 0.78956(19) 0.82309(12) 0.0297(6) Uani 1 1 d .
C7 C 0.8718(3) 0.5829(2) 0.63583(17) 0.0334(8) Uani 1 1 d .
C8 C 0.9187(3) 0.5105(3) 0.66554(19) 0.0396(8) Uani 1 1 d .
C9 C 0.9062(4) 0.4262(3) 0.6175(2) 0.0521(10) Uani 1 1 d .
C10 C 0.8463(4) 0.4142(3) 0.5426(2) 0.0580(12) Uani 1 1 d .
C11 C 0.7991(4) 0.4849(3) 0.5156(2) 0.0535(11) Uani 1 1 d .
C12 C 0.8093(3) 0.5709(3) 0.55971(18) 0.0430(9) Uani 1 1 d .
C13 C 0.7582(4) 0.6488(4) 0.5261(2) 0.0657(13) Uani 1 1 d .
C14 C 0.8133(9) 0.6722(8) 0.4531(5) 0.060(3) Uani 0.637(18) 1 d P
C15 C 0.6288(5) 0.6191(6) 0.4970(4) 0.0892(18) Uani 1 1 d .
C16 C 0.9823(3) 0.5204(3) 0.7485(2) 0.0506(10) Uani 1 1 d .
C17 C 0.9194(4) 0.4422(4) 0.7876(3) 0.0593(11) Uani 1 1 d .
C18 C 1.1115(4) 0.5184(4) 0.7590(4) 0.0708(14) Uani 1 1 d .
C19 C 1.0823(3) 0.7204(3) 0.6441(2) 0.0363(8) Uani 1 1 d .
C20 C 1.0751(3) 0.9093(3) 0.87969(19) 0.0386(9) Uani 1 1 d .
C21 C 0.8532(2) 0.8052(2) 0.89545(15) 0.0305(7) Uani 1 1 d .
C22 C 0.8634(3) 0.7362(3) 0.94451(16) 0.0377(8) Uani 1 1 d .
C23 C 0.8327(3) 0.7552(3) 1.01404(19) 0.0467(10) Uani 1 1 d .
C24 C 0.7925(3) 0.8335(3) 1.03204(19) 0.0472(10) Uani 1 1 d .
C25 C 0.7797(3) 0.8975(3) 0.98194(17) 0.0376(8) Uani 1 1 d .
C26 C 0.8117(2) 0.8850(3) 0.91167(15) 0.0337(8) Uani 1 1 d .
C27 C 0.7898(3) 0.9558(3) 0.85721(16) 0.0334(8) Uani 1 1 d .
C28 C 0.6600(3) 0.9335(3) 0.8186(2) 0.0432(9) Uani 1 1 d .
C29 C 0.8338(4) 1.0597(3) 0.8938(2) 0.0473(10) Uani 1 1 d .
C30 C 0.9074(3) 0.6489(3) 0.9255(2) 0.0473(10) Uani 1 1 d .
C31 C 1.0407(4) 0.6682(4) 0.9465(3) 0.0641(12) Uani 1 1 d .
C32 C 0.8539(5) 0.5627(4) 0.9611(3) 0.0666(13) Uani 1 1 d .
C33 C 0.6696(3) 0.6779(3) 0.72381(16) 0.0355(8) Uani 1 1 d .
C34 C 0.5606(3) 0.6082(3) 0.73220(19) 0.0470(10) Uani 1 1 d .
C35 C 0.5696(5) 0.5068(4) 0.7083(3) 0.0667(13) Uani 1 1 d .
C36 C 0.5516(4) 0.6233(5) 0.8158(2) 0.0662(14) Uani 1 1 d .
C37 C 0.4512(3) 0.6270(4) 0.6819(3) 0.0626(13) Uani 1 1 d .
O38 O 0.75030(17) 0.85101(17) 0.65901(11) 0.0370(6) Uani 1 1 d .
C39 C 0.6336(3) 0.8624(3) 0.6204(2) 0.0475(10) Uani 1 1 d .
C40 C 0.6528(3) 0.9646(3) 0.6032(2) 0.0518(11) Uani 1 1 d .
C41 C 0.7799(4) 1.0189(4) 0.6515(3) 0.0380(16) Uani 0.759(10) 1 d P
C42 C 0.8399(3) 0.9353(3) 0.6491(2) 0.0468(10) Uani 1 1 d .
B43 B 0.3254(3) 1.0517(3) 0.70058(18) 0.0294(8) Uani 1 1 d .
C44 C 0.2530(3) 0.9775(2) 0.62281(15) 0.0292(7) Uani 1 1 d .
C45 C 0.3090(3) 0.9167(2) 0.58650(18) 0.0362(8) Uani 1 1 d .
C46 C 0.2520(3) 0.8524(3) 0.52170(19) 0.0428(9) Uani 1 1 d .
C47 C 0.1351(3) 0.8459(3) 0.48879(18) 0.0429(9) Uani 1 1 d .
C48 C 0.0775(3) 0.9055(3) 0.52118(17) 0.0416(9) Uani 1 1 d .
C49 C 0.1360(3) 0.9701(3) 0.58668(16) 0.0365(8) Uani 1 1 d .
C50 C 0.3514(2) 0.9907(2) 0.77233(16) 0.0298(7) Uani 1 1 d .
C51 C 0.3447(3) 0.8939(3) 0.76553(19) 0.0347(8) Uani 1 1 d .
C52 C 0.3627(3) 0.8446(3) 0.8282(2) 0.0455(9) Uani 1 1 d .
C53 C 0.3904(3) 0.8950(3) 0.9005(2) 0.0497(11) Uani 1 1 d .
C54 C 0.4012(3) 0.9918(3) 0.9102(2) 0.0439(10) Uani 1 1 d .
C55 C 0.3804(3) 1.0387(3) 0.84706(17) 0.0369(8) Uani 1 1 d .
C56 C 0.4499(3) 1.1140(2) 0.68626(16) 0.0329(7) Uani 1 1 d .
C57 C 0.4534(3) 1.1502(3) 0.61801(18) 0.0402(9) Uani 1 1 d .
C58 C 0.5530(3) 1.2094(3) 0.6057(2) 0.0467(10) Uani 1 1 d .
C59 C 0.6551(4) 1.2355(3) 0.6617(2) 0.0531(11) Uani 1 1 d .
C60 C 0.6572(3) 1.2015(3) 0.7299(2) 0.0542(11) Uani 1 1 d .
C61 C 0.5561(3) 1.1411(3) 0.74157(19) 0.0426(9) Uani 1 1 d .
C62 C 0.2482(3) 1.1265(2) 0.72326(16) 0.0350(8) Uani 1 1 d .
C63 C 0.1452(3) 1.0953(3) 0.74827(17) 0.0375(8) Uani 1 1 d .
C64 C 0.0766(4) 1.1541(3) 0.76833(19) 0.0481(10) Uani 1 1 d .
C65 C 0.1136(5) 1.2517(4) 0.7684(3) 0.0812(16) Uani 1 1 d .
C66 C 0.2204(5) 1.2889(4) 0.7477(3) 0.0901(17) Uani 1 1 d .
C67 C 0.2825(4) 1.2256(3) 0.7243(3) 0.0698(13) Uani 1 1 d .
O68 O 0.5204(10) 1.4123(10) 0.9189(7) 0.166(5) Uani 0.50 1 d P
C69 C 0.5631(7) 1.3490(6) 0.8868(4) 0.136(3) Uani 1 1 d .
H152 H 0.6133 1.3806 0.8558 0.164 Uiso 1 1 calc R
H153 H 0.4979 1.3013 0.8524 0.164 Uiso 1 1 calc R
C70 C 0.6311(6) 1.2985(6) 0.9370(4) 0.141(3) Uani 1 1 d .
H155 H 0.7159 1.3273 0.9508 0.169 Uiso 1 1 calc R
H154 H 0.6146 1.2289 0.9206 0.169 Uiso 1 1 calc R
C71 C 0.5510(15) 1.3339(11) 1.0074(6) 0.279(10) Uani 1 1 d .
H157 H 0.5153 1.2798 1.0305 0.334 Uiso 1 1 calc R
H156 H 0.5981 1.3873 1.0466 0.334 Uiso 1 1 calc R
C72 C 0.4645(14) 1.3638(11) 0.9481(12) 0.342(13) Uani 1 1 d .
H159 H 0.4146 1.3078 0.9125 0.411 Uiso 1 1 calc R
H158 H 0.4143 1.3980 0.9712 0.411 Uiso 1 1 calc R
H73 H 1.109(2) 0.858(2) 0.7519(15) 0.030(8) Uiso 1 1 d .
H74 H 0.940(3) 0.378(3) 0.6385(17) 0.041(10) Uiso 1 1 d .
H75 H 0.839(3) 0.353(3) 0.5164(19) 0.053(11) Uiso 1 1 d .
H76 H 0.756(3) 0.479(3) 0.468(2) 0.072(13) Uiso 1 1 d .
H77 H 0.756(5) 0.693(4) 0.565(3) 0.13(2) Uiso 1 1 d .
H78 H 0.787(4) 0.621(4) 0.419(3) 0.039(19) Uiso 0.637(18) 1 d P
H79 H 0.884(5) 0.681(4) 0.463(3) 0.10(2) Uiso 1 1 d .
H80 H 0.789(4) 0.726(4) 0.438(3) 0.102(19) Uiso 1 1 d .
H81 H 0.622(4) 0.578(4) 0.452(3) 0.11(2) Uiso 1 1 d .
H82 H 0.572(6) 0.593(5) 0.524(4) 0.16(3) Uiso 1 1 d .
H83 H 0.601(4) 0.674(4) 0.482(3) 0.102(19) Uiso 1 1 d .
H84 H 0.987(3) 0.584(3) 0.7714(18) 0.048(10) Uiso 1 1 d .
H85 H 0.838(4) 0.443(3) 0.781(2) 0.080(14) Uiso 1 1 d .
H86 H 0.970(3) 0.453(2) 0.8425(19) 0.043(9) Uiso 1 1 d .
H87 H 0.913(3) 0.376(3) 0.754(2) 0.072(13) Uiso 1 1 d .
H88 H 1.157(4) 0.523(3) 0.810(3) 0.100(17) Uiso 1 1 d .
H89 H 1.115(3) 0.457(3) 0.734(2) 0.074(15) Uiso 1 1 d .
H90 H 1.153(3) 0.572(3) 0.740(2) 0.064(12) Uiso 1 1 d .
H91 H 1.048(3) 0.671(3) 0.603(2) 0.064(12) Uiso 1 1 d .
H92 H 1.114(3) 0.774(3) 0.6360(18) 0.044(11) Uiso 1 1 d .
H93 H 1.145(3) 0.691(3) 0.671(2) 0.064(12) Uiso 1 1 d .
H94 H 1.160(3) 0.921(2) 0.8736(17) 0.047(9) Uiso 1 1 d .
H95 H 1.050(3) 0.966(3) 0.883(2) 0.062(13) Uiso 1 1 d .
H96 H 1.078(3) 0.891(3) 0.928(2) 0.057(11) Uiso 1 1 d .
H97 H 0.836(3) 0.709(2) 1.0437(18) 0.044(10) Uiso 1 1 d .
H98 H 0.771(3) 0.842(2) 1.0772(18) 0.045(9) Uiso 1 1 d .
H99 H 0.750(2) 0.953(2) 0.9936(15) 0.028(8) Uiso 1 1 d .
H100 H 0.834(2) 0.946(2) 0.8199(15) 0.026(7) Uiso 1 1 d .
H101 H 0.632(2) 0.865(2) 0.7986(15) 0.029(9) Uiso 1 1 d .
H102 H 0.638(3) 0.976(2) 0.7818(18) 0.040(9) Uiso 1 1 d .
H103 H 0.612(3) 0.944(2) 0.8550(17) 0.040(9) Uiso 1 1 d .
H104 H 0.914(3) 1.071(2) 0.9220(17) 0.043(10) Uiso 1 1 d .
H105 H 0.789(3) 1.081(3) 0.9299(19) 0.052(10) Uiso 1 1 d .
H106 H 0.819(3) 1.103(3) 0.858(2) 0.059(12) Uiso 1 1 d .
H107 H 0.876(3) 0.628(2) 0.8703(18) 0.047(9) Uiso 1 1 d .
H108 H 1.080(4) 0.717(4) 0.919(3) 0.098(17) Uiso 1 1 d .
H109 H 1.064(3) 0.597(3) 0.931(2) 0.073(12) Uiso 1 1 d .
H111 H 1.077(3) 0.696(3) 1.000(2) 0.057(11) Uiso 1 1 d .
H112 H 0.771(4) 0.554(3) 0.956(2) 0.074(14) Uiso 1 1 d .
H113 H 0.882(4) 0.575(3) 1.013(3) 0.081(15) Uiso 1 1 d .
H114 H 0.873(3) 0.501(3) 0.942(2) 0.076(14) Uiso 1 1 d .
H115 H 0.637(3) 0.496(3) 0.742(2) 0.062(13) Uiso 1 1 d .
H116 H 0.502(3) 0.464(3) 0.711(2) 0.064(12) Uiso 1 1 d .
H117 H 0.580(3) 0.491(3) 0.654(2) 0.063(12) Uiso 1 1 d .
H118 H 0.482(3) 0.576(3) 0.8210(19) 0.063(11) Uiso 1 1 d .
H119 H 0.619(3) 0.609(2) 0.8492(19) 0.047(10) Uiso 1 1 d .
H120 H 0.551(4) 0.700(4) 0.832(2) 0.101(17) Uiso 1 1 d .
H121 H 0.444(3) 0.694(3) 0.6960(19) 0.050(12) Uiso 1 1 d .
H122 H 0.463(3) 0.625(3) 0.625(2) 0.065(11) Uiso 1 1 d .
H123 H 0.383(4) 0.580(3) 0.686(2) 0.082(14) Uiso 1 1 d .
H124 H 0.577(3) 0.851(3) 0.653(2) 0.063(11) Uiso 1 1 d .
H125 H 0.605(3) 0.814(3) 0.577(2) 0.061(11) Uiso 1 1 d .
H126 H 0.598(3) 1.001(3) 0.6197(19) 0.025(10) Uiso 0.759(10) 1 d P
H127 H 0.646(3) 0.980(3) 0.552(2) 0.025(10) Uiso 0.759(10) 1 d P
H128 H 0.815(3) 1.072(3) 0.624(2) 0.028(10) Uiso 0.759(10) 1 d P
H129 H 0.785(3) 1.033(3) 0.706(2) 0.027(10) Uiso 0.759(10) 1 d P
H130 H 0.871(4) 0.924(3) 0.607(3) 0.058(15) Uiso 0.759(10) 1 d P
H131 H 0.915(3) 0.946(3) 0.687(2) 0.025(10) Uiso 0.759(10) 1 d P
H132 H 0.394(3) 0.921(2) 0.6109(15) 0.031(8) Uiso 1 1 d .
H133 H 0.295(3) 0.808(2) 0.5048(16) 0.040(9) Uiso 1 1 d .
H134 H 0.095(3) 0.799(2) 0.4460(17) 0.038(9) Uiso 1 1 d .
H135 H -0.003(3) 0.904(2) 0.4995(16) 0.038(9) Uiso 1 1 d .
H136 H 0.096(3) 1.017(2) 0.6048(16) 0.040(9) Uiso 1 1 d .
H137 H 0.330(2) 0.852(2) 0.7196(16) 0.029(8) Uiso 1 1 d .
H138 H 0.354(3) 0.778(2) 0.8192(16) 0.036(9) Uiso 1 1 d .
H139 H 0.406(3) 0.862(3) 0.9380(19) 0.049(10) Uiso 1 1 d .
H140 H 0.420(3) 1.032(3) 0.959(2) 0.053(10) Uiso 1 1 d .
H141 H 0.387(2) 1.102(2) 0.8544(14) 0.018(8) Uiso 1 1 d .
H142 H 0.381(3) 1.131(2) 0.5802(16) 0.035(9) Uiso 1 1 d .
H143 H 0.547(3) 1.238(2) 0.5620(17) 0.041(9) Uiso 1 1 d .
H144 H 0.720(4) 1.278(3) 0.654(2) 0.098(16) Uiso 1 1 d .
H145 H 0.731(3) 1.219(2) 0.7724(18) 0.047(9) Uiso 1 1 d .
H146 H 0.569(3) 1.118(2) 0.7914(17) 0.042(9) Uiso 1 1 d .
H147 H 0.122(2) 1.033(2) 0.7501(15) 0.021(8) Uiso 1 1 d .
H148 H 0.000(3) 1.124(2) 0.7764(17) 0.049(10) Uiso 1 1 d .
H149 H 0.068(4) 1.297(4) 0.787(3) 0.110(17) Uiso 1 1 d .
H150 H 0.247(4) 1.375(4) 0.747(3) 0.120(17) Uiso 1 1 d .
H151 H 0.357(4) 1.245(3) 0.702(2) 0.091(14) Uiso 1 1 d .
C14A C 0.8176(11) 0.7254(12) 0.5039(11) 0.076(7) Uani 0.363(18) 1 d P
O68A O 0.6648(8) 1.3323(8) 1.0051(6) 0.132(3) Uani 0.50 1 d P

loop_
_atom_site_aniso_label
_atom_site_aniso_U_11
_atom_site_aniso_U_22
_atom_site_aniso_U_33
_atom_site_aniso_U_23
_atom_site_aniso_U_13
_atom_site_aniso_U_12
V1 0.0253(3) 0.0430(4) 0.0209(3) -0.0014(2) 0.0044(2) 0.0086(3)
C1 0.068(12) 0.15(2) 0.064(14) 0.095(15) 0.039(10) 0.063(14)
N2 0.0262(13) 0.0292(15) 0.0242(12) 0.0033(11) 0.0042(10) 0.0042(12)
C3 0.0288(16) 0.0294(18) 0.0253(14) 0.0056(13) 0.0059(12) 0.0090(14)
C4 0.0225(15) 0.034(2) 0.0268(15) 0.0034(14) 0.0055(12) 0.0052(15)
C5 0.0258(16) 0.038(2) 0.0258(15) 0.0015(14) 0.0020(12) 0.0110(15)
N6 0.0207(12) 0.0431(17) 0.0216(12) -0.0015(11) 0.0028(10) 0.0039(12)
C7 0.0301(16) 0.033(2) 0.0373(17) -0.0011(15) 0.0164(14) 0.0015(15)
C8 0.0398(19) 0.036(2) 0.047(2) 0.0034(17) 0.0217(16) 0.0071(17)
C9 0.062(3) 0.038(2) 0.062(3) 0.004(2) 0.031(2) 0.010(2)
C10 0.075(3) 0.033(2) 0.065(3) -0.011(2) 0.041(2) -0.006(2)
C11 0.067(3) 0.042(3) 0.041(2) -0.008(2) 0.015(2) -0.004(2)
C12 0.044(2) 0.043(2) 0.0369(18) -0.0047(17) 0.0080(16) 0.0034(18)
C13 0.087(3) 0.060(3) 0.034(2) -0.012(2) -0.015(2) 0.017(3)
C14 0.075(6) 0.066(7) 0.043(5) 0.014(5) 0.012(4) 0.027(5)
C15 0.064(3) 0.113(6) 0.102(5) 0.024(4) 0.024(3) 0.038(4)
C16 0.060(3) 0.037(2) 0.052(2) 0.006(2) 0.0025(19) 0.016(2)
C17 0.064(3) 0.061(3) 0.057(3) 0.018(2) 0.013(2) 0.020(3)
C18 0.051(3) 0.053(3) 0.103(4) 0.030(3) 0.003(3) 0.009(3)
C19 0.038(2) 0.035(2) 0.0370(19) 0.0029(18) 0.0198(17) 0.0023(19)
C20 0.0251(18) 0.056(3) 0.0277(17) -0.0063(17) 0.0027(14) 0.0034(18)
C21 0.0225(15) 0.045(2) 0.0198(14) -0.0020(14) 0.0025(12) 0.0050(15)
C22 0.0352(18) 0.050(2) 0.0255(15) 0.0043(15) 0.0023(14) 0.0110(17)
C23 0.047(2) 0.063(3) 0.0288(18) 0.0118(19) 0.0096(16) 0.006(2)
C24 0.052(2) 0.062(3) 0.0291(18) 0.0030(18) 0.0206(17) 0.006(2)
C25 0.0348(18) 0.047(2) 0.0294(17) -0.0039(16) 0.0115(14) 0.0075(18)
C26 0.0250(16) 0.049(2) 0.0238(15) -0.0025(15) 0.0063(12) 0.0038(16)
C27 0.0299(17) 0.046(2) 0.0254(15) -0.0034(15) 0.0117(14) 0.0097(16)
C28 0.035(2) 0.061(3) 0.0352(19) 0.008(2) 0.0108(16) 0.011(2)
C29 0.052(2) 0.053(3) 0.042(2) 0.003(2) 0.017(2) 0.017(2)
C30 0.055(2) 0.054(3) 0.0345(19) 0.0104(18) 0.0092(17) 0.018(2)
C31 0.051(3) 0.074(4) 0.069(3) 0.014(3) 0.006(2) 0.025(3)
C32 0.080(4) 0.067(4) 0.060(3) 0.022(3) 0.021(3) 0.023(3)
C33 0.0273(16) 0.050(2) 0.0249(15) -0.0021(15) 0.0006(13) 0.0088(16)
C34 0.0323(18) 0.062(3) 0.0421(19) 0.0052(18) 0.0095(15) 0.0024(18)
C35 0.053(3) 0.057(3) 0.082(4) 0.007(3) 0.018(3) -0.004(3)
C36 0.047(3) 0.103(5) 0.046(2) 0.017(3) 0.022(2) -0.001(3)
C37 0.032(2) 0.083(4) 0.065(3) 0.005(3) 0.010(2) -0.001(2)
O38 0.0281(11) 0.0511(15) 0.0306(11) 0.0046(11) 0.0015(9) 0.0127(11)
C39 0.034(2) 0.074(3) 0.0325(19) 0.001(2) 0.0004(16) 0.019(2)
C40 0.049(2) 0.079(3) 0.039(2) 0.026(2) 0.0084(18) 0.033(2)
C41 0.033(3) 0.041(3) 0.042(3) 0.013(2) 0.013(2) 0.006(2)
C42 0.038(2) 0.063(3) 0.044(2) 0.023(2) 0.0128(18) 0.013(2)
B43 0.0329(19) 0.034(2) 0.0233(16) 0.0066(15) 0.0085(14) 0.0093(17)
C44 0.0370(17) 0.0316(19) 0.0231(14) 0.0090(13) 0.0124(13) 0.0094(15)
C45 0.0396(19) 0.035(2) 0.0381(18) 0.0090(16) 0.0185(16) 0.0066(17)
C46 0.058(2) 0.034(2) 0.043(2) 0.0016(17) 0.0302(19) 0.0114(19)
C47 0.064(3) 0.037(2) 0.0251(16) 0.0024(16) 0.0161(17) 0.002(2)
C48 0.048(2) 0.048(2) 0.0264(16) 0.0063(16) 0.0028(16) 0.0117(19)
C49 0.045(2) 0.045(2) 0.0245(15) 0.0044(15) 0.0096(15) 0.0189(18)
C50 0.0237(15) 0.038(2) 0.0306(15) 0.0099(14) 0.0085(13) 0.0082(15)
C51 0.0241(16) 0.041(2) 0.0405(19) 0.0156(17) 0.0072(14) 0.0053(16)
C52 0.0299(19) 0.046(3) 0.063(3) 0.027(2) 0.0085(17) 0.0086(18)
C53 0.035(2) 0.083(3) 0.045(2) 0.041(2) 0.0150(17) 0.024(2)
C54 0.0314(18) 0.074(3) 0.0342(19) 0.022(2) 0.0100(15) 0.021(2)
C55 0.0342(18) 0.049(3) 0.0319(17) 0.0086(17) 0.0120(14) 0.0148(18)
C56 0.0375(18) 0.034(2) 0.0301(16) 0.0039(14) 0.0127(14) 0.0112(16)
C57 0.040(2) 0.051(2) 0.0311(17) 0.0083(16) 0.0106(16) 0.0097(18)
C58 0.053(2) 0.056(3) 0.040(2) 0.0182(19) 0.0249(19) 0.014(2)
C59 0.052(2) 0.056(3) 0.049(2) 0.0080(19) 0.023(2) -0.005(2)
C60 0.044(2) 0.069(3) 0.039(2) 0.0040(19) 0.0063(17) -0.008(2)
C61 0.045(2) 0.047(2) 0.0329(18) 0.0085(17) 0.0102(16) 0.0015(18)
C62 0.049(2) 0.041(2) 0.0222(15) 0.0079(14) 0.0138(14) 0.0201(18)
C63 0.041(2) 0.041(2) 0.0305(17) 0.0019(16) 0.0044(14) 0.0138(19)
C64 0.057(2) 0.062(3) 0.0381(19) 0.0101(19) 0.0200(18) 0.030(2)
C65 0.109(4) 0.084(4) 0.098(4) 0.042(3) 0.068(3) 0.072(4)
C66 0.116(4) 0.063(3) 0.131(4) 0.040(3) 0.081(4) 0.046(3)
C67 0.095(3) 0.057(3) 0.093(3) 0.032(3) 0.063(3) 0.045(3)
O68 0.143(9) 0.205(13) 0.178(10) -0.015(9) 0.067(8) 0.092(10)
C69 0.144(6) 0.118(6) 0.120(6) 0.006(5) -0.004(5) 0.009(5)
C70 0.142(6) 0.141(7) 0.099(5) -0.003(5) -0.030(5) 0.014(5)
C71 0.46(3) 0.347(19) 0.183(10) 0.171(11) 0.226(14) 0.230(18)
C72 0.33(2) 0.232(15) 0.54(3) 0.090(17) 0.33(2) -0.023(14)
C14A 0.064(9) 0.066(11) 0.098(15) 0.007(10) 0.021(8) 0.012(8)
O68A 0.131(7) 0.160(9) 0.105(7) 0.034(7) 0.027(6) 0.026(7)

loop_
_atom_type_symbol
_atom_type_description
_atom_type_scat_dispersion_real
_atom_type_scat_dispersion_imag
_atom_type_scat_source
V V 0.3005 0.5294 'International Tables Vol C Tables 4.2.6.8 and 6.1.1.4'
O O 0.0106 0.0060 'International Tables Vol C Tables 4.2.6.8 and 6.1.1.4'
N N 0.0061 0.0033 'International Tables Vol C Tables 4.2.6.8 and 6.1.1.4'
C C 0.0033 0.0016 'International Tables Vol C Tables 4.2.6.8 and 6.1.1.4'
B B 0.0013 0.0007 'International Tables Vol C Tables 4.2.6.8 and 6.1.1.4'
H H 0.0000 0.0000 'International Tables Vol C Tables 4.2.6.8 and 6.1.1.4'

loop_
_geom_angle_atom_site_label_1
_geom_angle_atom_site_label_2
_geom_angle_atom_site_label_3
_geom_angle
C33 V1 N2 108.00(14)
C33 V1 N6 106.16(12)
N2 V1 N6 98.06(10)
C33 V1 O38 105.67(13)
N2 V1 O38 118.21(10)
N6 V1 O38 119.83(11)
H127 C1 H130 167(3)
C3 N2 C7 118.0(2)
C3 N2 V1 104.52(19)
C7 N2 V1 135.53(19)
N2 C3 C4 122.1(3)
N2 C3 C19 121.0(3)
C4 C3 C19 116.9(3)
C3 C4 C5 129.9(3)
C3 C4 H73 117.0(17)
C5 C4 H73 112.7(17)
N6 C5 C4 122.0(3)
N6 C5 C20 121.2(3)
C4 C5 C20 116.8(3)
C5 N6 C21 119.5(2)
C5 N6 V1 105.00(18)
C21 N6 V1 131.94(18)
C8 C7 C12 121.6(3)
C8 C7 N2 118.8(3)
C12 C7 N2 119.6(3)
C9 C8 C7 118.0(3)
C9 C8 C16 119.5(4)
C7 C8 C16 122.5(3)
C10 C9 C8 120.8(4)
C10 C9 H74 122(2)
C8 C9 H74 117(2)
C11 C10 C9 120.0(4)
C11 C10 H75 127(2)
C9 C10 H75 113(2)
C10 C11 C12 122.5(4)
C10 C11 H76 123(3)
C12 C11 H76 114(3)
C11 C12 C7 117.1(4)
C11 C12 C13 120.4(4)
C7 C12 C13 122.5(3)
C15 C13 C12 112.8(5)
C15 C13 C14 106.3(5)
C12 C13 C14 108.1(5)
C15 C13 H77 95(4)
C12 C13 H77 108(4)
C14 C13 H77 126(4)
C13 C14 H78 108(4)
C13 C14 H79 112(4)
H78 C14 H79 105(5)
C13 C14 H80 106(3)
H78 C14 H80 113(5)
H79 C14 H80 112(5)
C13 C15 H81 101(3)
C13 C15 H82 127(4)
H81 C15 H82 112(5)
C13 C15 H83 108(3)
H81 C15 H83 107(5)
H82 C15 H83 101(5)
C18 C16 C8 113.1(4)
C18 C16 C17 110.3(4)
C8 C16 C17 110.6(3)
C18 C16 H84 102(2)
C8 C16 H84 108(2)
C17 C16 H84 113(2)
C16 C17 H85 111(3)
C16 C17 H86 105.2(18)
H85 C17 H86 117(3)
C16 C17 H87 106(2)
H85 C17 H87 101(3)
H86 C17 H87 117(3)
C16 C18 H88 118(3)
C16 C18 H89 108(2)
H88 C18 H89 104(4)
C16 C18 H90 111(2)
H88 C18 H90 103(4)
H89 C18 H90 113(3)
C3 C19 H91 113(2)
C3 C19 H92 107(2)
H91 C19 H92 119(3)
C3 C19 H93 110(2)
H91 C19 H93 98(3)
H92 C19 H93 109(3)
C5 C20 H94 110.7(17)
C5 C20 H95 113(2)
H94 C20 H95 111(3)
C5 C20 H96 113(2)
H94 C20 H96 105(3)
H95 C20 H96 104(3)
C26 C21 C22 123.1(3)
C26 C21 N6 119.0(3)
C22 C21 N6 117.9(3)
C23 C22 C21 116.1(3)
C23 C22 C30 121.4(3)
C21 C22 C30 122.4(3)
C24 C23 C22 122.2(4)
C24 C23 H97 123(2)
C22 C23 H97 115(2)
C23 C24 C25 120.2(3)
C23 C24 H98 120(2)
C25 C24 H98 120(2)
C24 C25 C26 121.1(4)
C24 C25 H99 121.2(16)
C26 C25 H99 117.7(17)
C21 C26 C25 117.2(3)
C21 C26 C27 124.2(3)
C25 C26 C27 118.4(3)
C29 C27 C26 113.4(3)
C29 C27 C28 111.4(3)
C26 C27 C28 109.7(3)
C29 C27 H100 106.8(18)
C26 C27 H100 106.5(17)
C28 C27 H100 108.8(16)
C27 C28 H101 110.0(17)
C27 C28 H102 115.1(18)
H101 C28 H102 114(2)
C27 C28 H103 111.4(17)
H101 C28 H103 104(3)
H102 C28 H103 102(3)
C27 C29 H104 110(2)
C27 C29 H105 115(2)
H104 C29 H105 106(3)
C27 C29 H106 112(2)
H104 C29 H106 115(3)
H105 C29 H106 98(3)
C22 C30 C31 112.5(4)
C22 C30 C32 112.6(3)
C31 C30 C32 110.1(4)
C22 C30 H107 106.4(19)
C31 C30 H107 111.1(18)
C32 C30 H107 104(2)
C30 C31 H108 113(3)
C30 C31 H109 106.6(19)
H108 C31 H109 109(3)
C30 C31 H111 115(2)
H108 C31 H111 102(3)
H109 C31 H111 111(3)
C30 C32 H112 113(3)
C30 C32 H113 110(3)
H112 C32 H113 103(3)
C30 C32 H114 113(2)
H112 C32 H114 110(4)
H113 C32 H114 108(4)
C34 C33 V1 175.8(3)
C35 C34 C33 108.8(3)
C35 C34 C37 109.0(4)
C33 C34 C37 110.2(3)
C35 C34 C36 111.1(4)
C33 C34 C36 108.7(3)
C37 C34 C36 109.0(3)
C34 C35 H115 107(2)
C34 C35 H116 109(2)
H115 C35 H116 111(3)
C34 C35 H117 116(2)
H115 C35 H117 107(3)
H116 C35 H117 106(3)
C34 C36 H118 108(2)
C34 C36 H119 110.7(19)
H118 C36 H119 107(3)
C34 C36 H120 109(2)
H118 C36 H120 114(3)
H119 C36 H120 108(3)
C34 C37 H121 111(2)
C34 C37 H122 108.5(19)
H121 C37 H122 104(3)
C34 C37 H123 109(2)
H121 C37 H123 112(3)
H122 C37 H123 114(3)
C39 O38 C42 107.6(3)
C39 O38 V1 131.1(2)
C42 O38 V1 121.25(19)
O38 C39 C40 105.8(3)
O38 C39 H124 111(2)
C40 C39 H124 111(2)
O38 C39 H125 108(2)
C40 C39 H125 115(2)
H124 C39 H125 107(3)
C39 C40 C41 106.3(3)
C39 C40 H126 114(2)
C41 C40 H126 106(2)
C39 C40 H127 123(2)
C41 C40 H127 108(2)
H126 C40 H127 99(3)
C42 C41 C40 98.7(4)
C42 C41 H128 112(2)
C40 C41 H128 110(2)
C42 C41 H129 101(2)
C40 C41 H129 114(2)
H128 C41 H129 119(3)
O38 C42 C41 104.6(3)
O38 C42 H130 114(3)
C41 C42 H130 116(3)
O38 C42 H131 112(2)
C41 C42 H131 114(2)
H130 C42 H131 96(3)
C62 B43 C44 110.6(3)
C62 B43 C56 108.7(3)
C44 B43 C56 109.3(2)
C62 B43 C50 107.3(2)
C44 B43 C50 110.1(3)
C56 B43 C50 110.8(2)
C49 C44 C45 114.5(3)
C49 C44 B43 125.1(3)
C45 C44 B43 120.4(3)
C46 C45 C44 122.7(3)
C46 C45 H132 120.8(16)
C44 C45 H132 116.4(17)
C45 C46 C47 120.9(3)
C45 C46 H133 116.4(18)
C47 C46 H133 122.3(18)
C48 C47 C46 118.5(3)
C48 C47 H134 120.6(18)
C46 C47 H134 120.8(18)
C47 C48 C49 120.1(3)
C47 C48 H135 121.2(19)
C49 C48 H135 118.7(19)
C48 C49 C44 123.3(3)
C48 C49 H136 118.1(18)
C44 C49 H136 118.3(18)
C51 C50 C55 115.1(3)
C51 C50 B43 125.1(3)
C55 C50 B43 119.7(3)
C50 C51 C52 123.1(3)
C50 C51 H137 125.5(19)
C52 C51 H137 111.4(19)
C53 C52 C51 119.5(4)
C53 C52 H138 122.1(19)
C51 C52 H138 118.4(19)
C54 C53 C52 119.6(4)
C54 C53 H139 123(2)
C52 C53 H139 117(2)
C53 C54 C55 119.7(4)
C53 C54 H140 124(2)
C55 C54 H140 116(2)
C54 C55 C50 122.9(4)
C54 C55 H141 118.6(17)
C50 C55 H141 118.4(17)
C57 C56 C61 114.9(3)
C57 C56 B43 120.9(3)
C61 C56 B43 124.0(3)
C58 C57 C56 123.1(3)
C58 C57 H142 122.0(18)
C56 C57 H142 114.9(18)
C59 C58 C57 120.4(3)
C59 C58 H143 120(2)
C57 C58 H143 119(2)
C60 C59 C58 119.2(4)
C60 C59 H144 121(3)
C58 C59 H144 120(3)
C59 C60 C61 120.0(4)
C59 C60 H145 121.5(19)
C61 C60 H145 118.6(18)
C60 C61 C56 122.5(3)
C60 C61 H146 113.2(18)
C56 C61 H146 124.2(18)
C67 C62 C63 115.1(3)
C67 C62 B43 123.3(3)
C63 C62 B43 121.5(3)
C64 C63 C62 124.5(4)
C64 C63 H147 117.6(19)
C62 C63 H147 117.9(19)
C63 C64 C65 118.5(4)
C63 C64 H148 118(2)
C65 C64 H148 124(2)
C64 C65 C66 120.0(4)
C64 C65 H149 120(3)
C66 C65 H149 120(3)
C67 C66 C65 118.8(5)
C67 C66 H150 124(2)
C65 C66 H150 117(2)
C66 C67 C62 122.9(4)
C66 C67 H151 125(2)
C62 C67 H151 112(2)
C72 O68 C69 98.0(15)
O68 C69 C70 115.9(9)
O68 C69 H152 108.3
C70 C69 H152 108.3
O68 C69 H153 108.3
C70 C69 H153 108.3
H152 C69 H153 107.4
C69 C70 C71 86.0(6)
C69 C70 H155 114.3
C71 C70 H155 114.3
C69 C70 H154 114.3
C71 C70 H154 114.3
H155 C70 H154 111.5
C72 C71 C70 91.5(8)
C72 C71 H157 113.4
C70 C71 H157 113.4
C72 C71 H156 113.4
C70 C71 H156 113.4
H157 C71 H156 110.7
O68 C72 C71 104.1(16)
O68 C72 H159 110.9
C71 C72 H159 110.9
O68 C72 H158 110.9
C71 C72 H158 110.9
H159 C72 H158 109.0
H77 C14A H79 131(3)
H77 C14A H80 135(3)
H79 C14A H80 67(3)

loop_
_geom_bond_atom_site_label_1
_geom_bond_atom_site_label_2
_geom_bond_distance
V1 C33 1.696(3)
V1 N2 1.943(3)
V1 N6 1.958(3)
V1 O38 2.000(2)
C1 H127 1.56(4)
C1 H130 1.46(5)
N2 C3 1.361(4)
N2 C7 1.454(4)
C3 C4 1.413(4)
C3 C19 1.522(4)
C4 C5 1.427(4)
C4 H73 0.96(3)
C5 N6 1.353(4)
C5 C20 1.515(4)
N6 C21 1.485(4)
C7 C8 1.397(5)
C7 C12 1.422(4)
C8 C9 1.396(5)
C8 C16 1.538(5)
C9 C10 1.393(6)
C9 H74 0.96(3)
C10 C11 1.358(6)
C10 H75 0.94(4)
C11 C12 1.386(5)
C11 H76 0.90(4)
C12 C13 1.517(6)
C13 C15 1.497(7)
C13 C14 1.649(9)
C13 H77 0.91(6)
C14 H78 0.88(6)
C14 H79 0.81(5)
C14 H80 0.93(5)
C15 H81 0.96(5)
C15 H82 0.97(7)
C15 H83 0.97(5)
C16 C18 1.536(6)
C16 C17 1.550(6)
C16 H84 0.95(4)
C17 H85 0.97(4)
C17 H86 1.04(3)
C17 H87 1.06(4)
C18 H88 0.97(5)
C18 H89 0.97(4)
C18 H90 0.97(4)
C19 H91 0.95(4)
C19 H92 0.83(4)
C19 H93 1.01(4)
C20 H94 1.04(3)
C20 H95 0.93(4)
C20 H96 0.95(4)
C21 C26 1.380(4)
C21 C22 1.419(5)
C22 C23 1.419(4)
C22 C30 1.506(5)
C23 C24 1.361(5)
C23 H97 0.91(3)
C24 C25 1.379(5)
C24 H98 0.92(3)
C25 C26 1.428(4)
C25 H99 0.97(3)
C26 C27 1.527(5)
C27 C29 1.524(5)
C27 C28 1.532(5)
C27 H100 0.96(3)
C28 H101 0.99(3)
C28 H102 0.99(3)
C28 H103 0.99(3)
C29 H104 0.97(3)
C29 H105 1.00(3)
C29 H106 0.97(4)
C30 C31 1.532(5)
C30 C32 1.550(6)
C30 H107 1.00(3)
C31 H108 1.01(5)
C31 H109 1.15(4)
C31 H111 0.99(4)
C32 H112 0.96(4)
C32 H113 0.93(4)
C32 H114 1.01(5)
C33 C34 1.528(5)
C34 C35 1.523(6)
C34 C37 1.538(5)
C34 C36 1.561(5)
C35 H115 0.96(4)
C35 H116 0.93(4)
C35 H117 1.05(4)
C36 H118 1.00(4)
C36 H119 0.98(3)
C36 H120 1.12(5)
C37 H121 1.01(4)
C37 H122 1.08(4)
C37 H123 0.97(4)
O38 C39 1.490(4)
O38 C42 1.506(4)
C39 C40 1.525(6)
C39 H124 1.00(4)
C39 H125 0.95(4)
C40 C41 1.600(6)
C40 H126 0.99(4)
C40 H127 0.98(4)
C41 C42 1.535(6)
C41 H128 1.02(4)
C41 H129 1.00(4)
C42 H130 0.95(5)
C42 H131 0.99(4)
B43 C62 1.643(5)
B43 C44 1.662(4)
B43 C56 1.668(5)
B43 C50 1.672(5)
C44 C49 1.408(4)
C44 C45 1.411(4)
C45 C46 1.393(5)
C45 H132 1.02(3)
C46 C47 1.395(5)
C46 H133 0.97(3)
C47 C48 1.378(5)
C47 H134 0.96(3)
C48 C49 1.407(4)
C48 H135 0.96(3)
C49 H136 0.98(3)
C50 C51 1.379(5)
C50 C55 1.417(4)
C51 C52 1.417(5)
C51 H137 0.95(3)
C52 C53 1.392(6)
C52 H138 0.94(3)
C53 C54 1.372(6)
C53 H139 0.89(3)
C54 C55 1.405(5)
C54 H140 0.97(3)
C55 H141 0.90(3)
C56 C57 1.412(4)
C56 C61 1.417(4)
C57 C58 1.398(5)
C57 H142 0.96(3)
C58 C59 1.390(5)
C58 H143 0.94(3)
C59 C60 1.389(5)
C59 H144 0.94(5)
C60 C61 1.414(5)
C60 H145 1.02(3)
C61 H146 1.00(3)
C62 C67 1.407(5)
C62 C63 1.414(5)
C63 C64 1.377(5)
C63 H147 0.90(3)
C64 C65 1.393(6)
C64 H148 0.98(3)
C65 C66 1.431(7)
C65 H149 1.01(5)
C66 C67 1.388(6)
C66 H150 1.23(5)
C67 H151 1.06(4)
O68 C72 1.123(14)
O68 C69 1.291(10)
C69 C70 1.458(9)
C69 H152 0.9900
C69 H153 0.9900
C70 C71 1.858(13)
C70 H155 0.9900
C70 H154 0.9900
C71 C72 1.51(2)
C71 H157 0.9900
C71 H156 0.9900
C72 H159 0.9900
C72 H158 0.9900
C14A H77 1.52(6)
C14A H79 1.41(5)
C14A H80 1.19(5)

loop_
_geom_torsion_atom_site_label_1
_geom_torsion_atom_site_label_2
_geom_torsion_atom_site_label_3
_geom_torsion_atom_site_label_4
_geom_torsion
C33 V1 N2 C3 -169.21(19)
N6 V1 N2 C3 -59.24(19)
O38 V1 N2 C3 71.01(19)
C33 V1 N2 C7 27.6(3)
N6 V1 N2 C7 137.6(3)
O38 V1 N2 C7 -92.1(3)
C7 N2 C3 C4 -164.6(3)
V1 N2 C3 C4 28.7(3)
C7 N2 C3 C19 15.2(4)
V1 N2 C3 C19 -151.5(3)
N2 C3 C4 C5 16.0(5)
C19 C3 C4 C5 -163.8(3)
C3 C4 C5 N6 -17.6(5)
C3 C4 C5 C20 163.1(3)
C4 C5 N6 C21 172.9(3)
C20 C5 N6 C21 -7.8(5)
C4 C5 N6 V1 -26.0(4)
C20 C5 N6 V1 153.2(3)
C33 V1 N6 C5 169.6(2)
N2 V1 N6 C5 58.1(2)
O38 V1 N6 C5 -71.0(2)
C33 V1 N6 C21 -32.7(3)
N2 V1 N6 C21 -144.2(3)
O38 V1 N6 C21 86.7(3)
C3 N2 C7 C8 77.3(3)
V1 N2 C7 C8 -121.2(3)
C3 N2 C7 C12 -99.5(3)
V1 N2 C7 C12 61.9(4)
C12 C7 C8 C9 2.2(5)
N2 C7 C8 C9 -174.5(3)
C12 C7 C8 C16 -177.4(3)
N2 C7 C8 C16 5.8(4)
C7 C8 C9 C10 -1.4(5)
C16 C8 C9 C10 178.2(3)
C8 C9 C10 C11 -0.1(6)
C9 C10 C11 C12 0.9(6)
C10 C11 C12 C7 -0.1(5)
C10 C11 C12 C13 178.0(4)
C8 C7 C12 C11 -1.5(5)
N2 C7 C12 C11 175.3(3)
C8 C7 C12 C13 -179.6(4)
N2 C7 C12 C13 -2.8(5)
C11 C12 C13 C15 61.7(6)
C7 C12 C13 C15 -120.2(5)
C11 C12 C13 C14 -55.5(6)
C7 C12 C13 C14 122.5(5)
C9 C8 C16 C18 64.3(5)
C7 C8 C16 C18 -116.0(4)
C9 C8 C16 C17 -59.9(4)
C7 C8 C16 C17 119.7(4)
C5 N6 C21 C26 82.9(3)
V1 N6 C21 C26 -72.2(4)
C5 N6 C21 C22 -97.6(4)
V1 N6 C21 C22 107.2(3)
C26 C21 C22 C23 -2.5(5)
N6 C21 C22 C23 178.1(3)
C26 C21 C22 C30 179.2(3)
N6 C21 C22 C30 -0.2(4)
C21 C22 C23 C24 1.9(5)
C30 C22 C23 C24 -179.7(3)
C22 C23 C24 C25 0.3(6)
C23 C24 C25 C26 -2.1(5)
C22 C21 C26 C25 0.8(4)
N6 C21 C26 C25 -179.8(3)
C22 C21 C26 C27 -174.5(3)
N6 C21 C26 C27 4.9(4)
C24 C25 C26 C21 1.5(5)
C24 C25 C26 C27 177.1(3)
C21 C26 C27 C29 -136.0(3)
C25 C26 C27 C29 48.8(4)
C21 C26 C27 C28 98.7(3)
C25 C26 C27 C28 -76.5(4)
C23 C22 C30 C31 -93.2(4)
C21 C22 C30 C31 85.0(4)
C23 C22 C30 C32 31.9(5)
C21 C22 C30 C32 -149.9(4)
N2 V1 C33 C34 65(4)
N6 V1 C33 C34 -39(4)
O38 V1 C33 C34 -168(4)
V1 C33 C34 C35 -64(4)
V1 C33 C34 C37 176(4)
V1 C33 C34 C36 57(4)
C33 V1 O38 C39 -2.8(3)
N2 V1 O38 C39 118.2(3)
N6 V1 O38 C39 -122.4(3)
C33 V1 O38 C42 174.1(2)
N2 V1 O38 C42 -65.0(3)
N6 V1 O38 C42 54.5(2)
C42 O38 C39 C40 -12.6(4)
V1 O38 C39 C40 164.6(2)
O38 C39 C40 C41 -13.5(4)
C39 C40 C41 C42 33.2(4)
C39 O38 C42 C41 35.0(4)
V1 O38 C42 C41 -142.4(2)
C40 C41 C42 O38 -40.6(4)
C62 B43 C44 C49 -8.1(4)
C56 B43 C44 C49 -127.8(3)
C50 B43 C44 C49 110.4(3)
C62 B43 C44 C45 170.3(3)
C56 B43 C44 C45 50.7(4)
C50 B43 C44 C45 -71.2(3)
C49 C44 C45 C46 -2.1(5)
B43 C44 C45 C46 179.3(3)
C44 C45 C46 C47 0.7(5)
C45 C46 C47 C48 1.0(5)
C46 C47 C48 C49 -1.0(5)
C47 C48 C49 C44 -0.5(5)
C45 C44 C49 C48 2.0(5)
B43 C44 C49 C48 -179.4(3)
C62 B43 C50 C51 137.5(3)
C44 B43 C50 C51 17.0(4)
C56 B43 C50 C51 -104.0(3)
C62 B43 C50 C55 -41.0(4)
C44 B43 C50 C55 -161.5(3)
C56 B43 C50 C55 77.5(3)
C55 C50 C51 C52 1.4(4)
B43 C50 C51 C52 -177.2(3)
C50 C51 C52 C53 -1.1(5)
C51 C52 C53 C54 -0.7(5)
C52 C53 C54 C55 2.1(5)
C53 C54 C55 C50 -1.8(5)
C51 C50 C55 C54 0.1(4)
B43 C50 C55 C54 178.8(3)
C62 B43 C56 C57 -79.4(3)
C44 B43 C56 C57 41.4(4)
C50 B43 C56 C57 162.9(3)
C62 B43 C56 C61 95.5(4)
C44 B43 C56 C61 -143.6(3)
C50 B43 C56 C61 -22.1(4)
C61 C56 C57 C58 -1.0(5)
B43 C56 C57 C58 174.4(3)
C56 C57 C58 C59 0.1(6)
C57 C58 C59 C60 0.4(6)
C58 C59 C60 C61 0.0(6)
C59 C60 C61 C56 -0.9(6)
C57 C56 C61 C60 1.4(5)
B43 C56 C61 C60 -173.9(3)
C44 B43 C62 C67 -116.0(4)
C56 B43 C62 C67 4.0(4)
C50 B43 C62 C67 123.9(4)
C44 B43 C62 C63 68.4(3)
C56 B43 C62 C63 -171.6(3)
C50 B43 C62 C63 -51.7(4)
C67 C62 C63 C64 3.9(5)
B43 C62 C63 C64 179.8(3)
C62 C63 C64 C65 -3.9(5)
C63 C64 C65 C66 0.2(7)
C64 C65 C66 C67 3.1(8)
C65 C66 C67 C62 -3.1(8)
C63 C62 C67 C66 -0.2(6)
B43 C62 C67 C66 -176.1(4)
C72 O68 C69 C70 -60.8(17)
O68 C69 C70 C71 21.8(11)
C69 C70 C71 C72 12.6(10)
C69 O68 C72 C71 68.5(16)
C70 C71 C72 O68 -50.9(16)
